data_1529178
loop_
_publ_author_name
'Sofin, M.'
'Jansen, M.'
'Peters, E.M.'

_publ_section_title
;
 Synthesis, structure and magnetic properties of Na9 Co2 O7, a new
 mixed-valent sodium cobaltate(II, III)
;
_journal_name_full 'Solid State Sciences'
_journal_page_first 339
_journal_page_last 344
_journal_volume 6
_journal_year 2004
_chemical_formula_sum 'Co2 Na9 O7'
_chemical_name_systematic 'Na9 (Co2 O7)'
_space_group_IT_number 29
_symmetry_space_group_name_Hall 'P 2c -2ac'
_symmetry_space_group_name_H-M 'P c a 21'
_cell_angle_alpha 90
_cell_angle_beta 90
_cell_angle_gamma 90
_cell_formula_units_Z 4
_cell_length_a 9.5477
_cell_length_b 9.904
_cell_length_c 10.1919
_cell_volume 963.750
_citation_journal_id_ASTM SSSCFJ
_cod_data_source_file Sofin_SSSCFJ_2004_51.cif
_cod_data_source_block Co2Na9O7
_cod_original_cell_volume 963.7504
_cod_database_code 1529178

loop_
_symmetry_equiv_pos_as_xyz
x,y,z
-x,-y,z+1/2
-x+1/2,y,z+1/2
x+1/2,-y,z

loop_
_atom_site_label
_atom_site_type_symbol
_atom_site_fract_x
_atom_site_fract_y
_atom_site_fract_z
_atom_site_occupancy
_atom_site_U_iso_or_equiv
O7 O-2 0.0888 0.4227 0.8021 1 0.0
O5 O-2 0.1627 0.0791 0.7095 1 0.0
Na7 Na+1 0.9869 0.2562 0.6274 1 0.0
Na9 Na+1 0.0752 0.045 0.1503 1 0.0
O4 O-2 0.0797 0.9244 0.9641 1 0.0
Na1 Na+1 0.0865 0.5102 0.5946 1 0.0
Na5 Na+1 0.1545 0.5633 0.2941 1 0.0
Co2 Co+2 0.18646 0.93142 0.81448 1 0.0
O3 O-2 0.3008 0.7918 0.79 1 0.0
Na3 Na+1 0.0606 0.6649 0.8603 1 0.0
Na8 Na+1 0.1635 0.1084 0.487 1 0.0
Co1 Co+3 0.15829 0.4008 0.97313 1 0.0
Na2 Na+1 0.2709 0.2864 0.7271 1 0.0
Na6 Na+1 0.2131 0.7726 0.5588 1 0.0
Na4 Na+1 0.0177 0.1647 0.8807 1 0.0
O6 O-2 0.1692 0.5667 0.0565 1 0.0
O2 O-2 0.34 0.3363 0.951 1 0.0
O1 O-2 0.0426 0.2828 0.0763 1 0.0
